data_1504539
loop_
_publ_author_name
'Salcedo, Angela'
'Neuville, Luc'
'Rondot, Christophe'
'Retailleau, Pascal'
'Zhu, Jieping'

_publ_section_title
;
 Palladium-catalyzed domino intramolecular N-arylation/intermolecular C-C
 bond formation for the synthesis of functionalized benzodiazepinediones.
;
_journal_issue 5
_journal_name_full 'Organic letters'
_journal_page_first 857
_journal_page_last 860
_journal_paper_doi 10.1021/ol7029799
_journal_volume 10
_journal_year 2008
_chemical_formula_moiety 'C53 H44.76 I2 N2 O2 P2 Pd2, 0.97(C3 H6 O)'
_chemical_formula_sum 'C55.91 H50.58 I2 N2 O2.97 P2 Pd2'
_chemical_formula_weight 1326.7
_chemical_name_systematic
; 
 ? 
;
_space_group_IT_number 2
_symmetry_cell_setting triclinic
_symmetry_space_group_name_Hall '-P 1'
_symmetry_space_group_name_H-M 'P -1'
_atom_sites_solution_hydrogens difmap
_atom_sites_solution_primary direct
_atom_sites_solution_secondary difmap
_audit_creation_method SHELXL-97
_cell_angle_alpha 82.777(2)
_cell_angle_beta 83.552(2)
_cell_angle_gamma 69.233(2)
_cell_formula_units_Z 4
_cell_length_a 12.3084(5)
_cell_length_b 14.3555(5)
_cell_length_c 32.5615(12)
_cell_measurement_reflns_used 11298
_cell_measurement_temperature 293(2)
_cell_measurement_theta_max 23.257
_cell_measurement_theta_min 0.998
_cell_volume 5322.7(4)
_computing_cell_refinement 'HKL Scalepack (Otwinowski & Minor 1997)'
_computing_data_collection 'Collect (Nonius BV, 1997-2000)'
_computing_data_reduction 'HKL Denzo and Scalepack (Otwinowski & Minor 1997)'
_computing_molecular_graphics 'PLATON (Spek, 1980-2004)'
_computing_publication_material 'SHELXL-97 (Sheldrick, 1997)'
_computing_structure_refinement 'SHELXL-97 (Sheldrick, 1997)'
_computing_structure_solution 'SHELXS-97 (Sheldrick, 1997)'
_diffrn_ambient_temperature 293(2)
_diffrn_detector 'CCD plate'
_diffrn_detector_area_resol_mean 9
_diffrn_measured_fraction_theta_full .925
_diffrn_measured_fraction_theta_max .925
_diffrn_measurement_device '95mm CCD camera on \k-goniostat'
_diffrn_measurement_device_type KappaCCD
_diffrn_measurement_method 'CCD rotation images, thin slices'
_diffrn_radiation_monochromator 'horizontally mounted graphite crystal'
_diffrn_radiation_probe x-ray
_diffrn_radiation_source 'fine-focus sealed tube'
_diffrn_radiation_type MoK\a
_diffrn_radiation_wavelength 0.71073
_diffrn_reflns_av_R_equivalents 0.0555
_diffrn_reflns_av_sigmaI/netI 0.0685
_diffrn_reflns_limit_h_max 14
_diffrn_reflns_limit_h_min -14
_diffrn_reflns_limit_k_max 16
_diffrn_reflns_limit_k_min -16
_diffrn_reflns_limit_l_max 37
_diffrn_reflns_limit_l_min -37
_diffrn_reflns_number 34665
_diffrn_reflns_theta_full 24.75
_diffrn_reflns_theta_max 24.75
_diffrn_reflns_theta_min 1.26
_diffrn_source 'Enraf Nonius FR590'
_exptl_absorpt_coefficient_mu 1.935
_exptl_absorpt_correction_T_max 0.906
_exptl_absorpt_correction_T_min 0.715
_exptl_absorpt_correction_type multi-scan
_exptl_absorpt_process_details 'MULABS; Spek, 1990; Blessing, 1995'
_exptl_crystal_colour colourless
_exptl_crystal_density_diffrn 1.655
_exptl_crystal_density_method 'not measured'
_exptl_crystal_description plate
_exptl_crystal_F_000 2604
_exptl_crystal_size_max 0.25
_exptl_crystal_size_mid 0.15
_exptl_crystal_size_min 0.05
_refine_diff_density_max .636
_refine_diff_density_min -.982
_refine_diff_density_rms .185
_refine_ls_extinction_method none
_refine_ls_goodness_of_fit_ref 1.087
_refine_ls_hydrogen_treatment constr
_refine_ls_matrix_type full
_refine_ls_number_parameters 1172
_refine_ls_number_reflns 16844
_refine_ls_number_restraints 14
_refine_ls_restrained_S_all 1.086
_refine_ls_R_factor_all 0.0872
_refine_ls_R_factor_gt 0.0517
_refine_ls_shift/su_max 0.008
_refine_ls_shift/su_mean 0.000
_refine_ls_structure_factor_coef Fsqd
_refine_ls_weighting_details 'calc w=1/[\s^2^(Fo^2^)+(0.0563P)^2^+8.5486P] where P=(Fo^2^+2Fc^2^)/3'
_refine_ls_weighting_scheme calc
_refine_ls_wR_factor_gt 0.1215
_refine_ls_wR_factor_ref 0.1362
_reflns_number_gt 11576
_reflns_number_total 16844
_reflns_threshold_expression >2sigma(I)
_cod_data_source_file ol7029799-file001.cif
_cod_data_source_block CRBiPdsqueezed
_cod_original_cell_volume 5322.7(3)
_cod_database_code 1504539

loop_
_symmetry_equiv_pos_as_xyz
'x, y, z'
'-x, -y, -z'

loop_
_atom_site_label
_atom_site_type_symbol
_atom_site_fract_x
_atom_site_fract_y
_atom_site_fract_z
_atom_site_U_iso_or_equiv
_atom_site_adp_type
_atom_site_occupancy
_atom_site_symmetry_multiplicity
_atom_site_calc_flag
_atom_site_refinement_flags
_atom_site_disorder_assembly
_atom_site_disorder_group
I1A I 0.53471(5) 0.04176(4) 0.826242(19) 0.05514(17) Uani 1 1 d . . .
I2A I 0.38864(6) 0.23999(4) 0.897683(18) 0.06169(18) Uani 1 1 d . . .
Pd1A Pd 0.33979(6) 0.08329(5) 0.87662(2) 0.04837(18) Uani 1 1 d . . .
Pd2A Pd 0.49931(5) 0.23640(4) 0.819486(19) 0.04345(16) Uani 1 1 d . . .
P1A P 0.1845(2) 0.08741(18) 0.92230(7) 0.0549(6) Uani 1 1 d . . .
P2A P 0.45946(19) 0.40440(15) 0.80774(7) 0.0468(5) Uani 1 1 d . . .
C1A C 0.3141(7) -0.0342(6) 0.8575(3) 0.053(2) Uani 1 1 d . . .
C2A C 0.3638(8) -0.1290(6) 0.8775(3) 0.059(2) Uani 1 1 d . . .
H2A H 0.4085 -0.1382 0.8999 0.071 Uiso 1 1 calc R . .
C3A C 0.3459(9) -0.2122(7) 0.8633(4) 0.075(3) Uani 1 1 d . . .
H3A H 0.3780 -0.2760 0.8766 0.090 Uiso 1 1 calc R . .
C4A C 0.2815(10) -0.1974(9) 0.8301(4) 0.078(3) Uani 1 1 d . . .
H4A H 0.2697 -0.2517 0.8209 0.094 Uiso 1 1 calc R . .
C5A C 0.2346(8) -0.1056(8) 0.8105(3) 0.067(3) Uani 1 1 d . . .
H5A H 0.1924 -0.0977 0.7876 0.080 Uiso 1 1 calc R . .
C6A C 0.2479(7) -0.0234(6) 0.8237(3) 0.051(2) Uani 1 1 d . . .
C7A C 0.0654(7) 0.0607(8) 0.9040(3) 0.061(3) Uani 1 1 d . . .
C8A C 0.0649(9) -0.0354(9) 0.9026(3) 0.076(3) Uani 1 1 d . . .
H8A H 0.1282 -0.0897 0.9117 0.092 Uiso 1 1 calc R . .
C9A C -0.0249(11) -0.0525(11) 0.8883(4) 0.098(4) Uani 1 1 d . . .
H9A H -0.0264 -0.1172 0.8896 0.117 Uiso 1 1 calc R . .
C10A C -0.1140(12) 0.0278(16) 0.8718(5) 0.133(7) Uani 1 1 d . . .
H10A H -0.1745 0.0172 0.8606 0.159 Uiso 1 1 calc R . .
C11A C -0.1136(13) 0.1224(14) 0.8718(4) 0.132(6) Uani 1 1 d . . .
H11A H -0.1745 0.1760 0.8607 0.158 Uiso 1 1 calc R . .
C12A C -0.0256(10) 0.1406(10) 0.8878(3) 0.094(4) Uani 1 1 d . . .
H12A H -0.0268 0.2058 0.8877 0.113 Uiso 1 1 calc R . .
C13A C 0.1049(8) 0.2016(8) 0.9477(3) 0.068(3) Uani 1 1 d . . .
C14A C 0.0597(11) 0.1981(9) 0.9877(4) 0.097(4) Uani 1 1 d . . .
H14A H 0.0736 0.1367 1.0034 0.117 Uiso 1 1 calc R . .
C15A C -0.0074(14) 0.2862(13) 1.0054(5) 0.143(6) Uani 1 1 d . . .
H15A H -0.0385 0.2840 1.0328 0.171 Uiso 1 1 calc R . .
C16A C -0.0263(14) 0.3743(11) 0.9822(7) 0.149(7) Uani 1 1 d . . .
H16A H -0.0704 0.4329 0.9942 0.179 Uiso 1 1 calc R . .
C17A C 0.0163(14) 0.3814(10) 0.9419(6) 0.138(6) Uani 1 1 d . . .
H17A H 0.0012 0.4433 0.9266 0.166 Uiso 1 1 calc R . .
C18A C 0.0824(10) 0.2947(9) 0.9243(4) 0.102(4) Uani 1 1 d . . .
H18A H 0.1122 0.2978 0.8969 0.123 Uiso 1 1 calc R . .
C19A C 0.2368(8) -0.0057(7) 0.9655(2) 0.057(2) Uani 1 1 d . . .
C20A C 0.3477(9) -0.0223(8) 0.9760(3) 0.078(3) Uani 1 1 d . . .
H20A H 0.3939 0.0099 0.9602 0.094 Uiso 1 1 calc R . .
C21A C 0.3902(11) -0.0875(10) 1.0106(4) 0.108(4) Uani 1 1 d . . .
H21A H 0.4636 -0.0963 1.0187 0.129 Uiso 1 1 calc R . .
C22A C 0.3245(13) -0.1386(10) 1.0327(4) 0.116(5) Uani 1 1 d . . .
H22A H 0.3540 -0.1830 1.0555 0.139 Uiso 1 1 calc R . .
C23A C 0.2167(11) -0.1250(11) 1.0218(4) 0.110(5) Uani 1 1 d . . .
H23A H 0.1729 -0.1610 1.0364 0.132 Uiso 1 1 calc R . .
C24A C 0.1732(9) -0.0574(8) 0.9889(3) 0.078(3) Uani 1 1 d . . .
H24A H 0.0978 -0.0461 0.9823 0.094 Uiso 1 1 calc R . .
C25A C 0.6015(7) 0.2236(5) 0.7664(3) 0.046(2) Uani 1 1 d . . .
C26A C 0.7162(8) 0.2162(6) 0.7681(3) 0.054(2) Uani 1 1 d . . .
H26A H 0.7434 0.2150 0.7937 0.064 Uiso 1 1 calc R . .
C27A C 0.7906(8) 0.2105(6) 0.7334(3) 0.065(3) Uani 1 1 d . . .
H27A H 0.8667 0.2068 0.7357 0.078 Uiso 1 1 calc R . .
C28A C 0.7531(9) 0.2102(7) 0.6950(3) 0.072(3) Uani 1 1 d . . .
H28A H 0.8021 0.2096 0.6710 0.086 Uiso 1 1 calc R . .
C29A C 0.6420(8) 0.2110(7) 0.6929(3) 0.062(2) Uani 1 1 d . . .
H29A H 0.6170 0.2079 0.6674 0.074 Uiso 1 1 calc R . .
C30A C 0.5649(7) 0.2163(6) 0.7286(2) 0.047(2) Uani 1 1 d . . .
C31A C 0.4675(7) 0.4664(6) 0.7554(3) 0.048(2) Uani 1 1 d . . .
C32A C 0.5746(9) 0.4540(7) 0.7359(3) 0.067(3) Uani 1 1 d . . .
H32A H 0.6407 0.4158 0.7496 0.080 Uiso 1 1 calc R . .
C33A C 0.5867(11) 0.4977(8) 0.6957(4) 0.085(3) Uani 1 1 d . . .
H33A H 0.6604 0.4893 0.6827 0.102 Uiso 1 1 calc R . .
C34A C 0.4903(13) 0.5523(9) 0.6758(3) 0.087(4) Uani 1 1 d . . .
H34A H 0.4977 0.5817 0.6490 0.104 Uiso 1 1 calc R . .
C35A C 0.3811(12) 0.5648(8) 0.6950(4) 0.094(4) Uani 1 1 d . . .
H35A H 0.3149 0.6016 0.6811 0.113 Uiso 1 1 calc R . .
C36A C 0.3708(9) 0.5219(7) 0.7352(3) 0.072(3) Uani 1 1 d . . .
H36A H 0.2972 0.5312 0.7484 0.086 Uiso 1 1 calc R . .
C37A C 0.5529(7) 0.4442(6) 0.8352(3) 0.049(2) Uani 1 1 d . . .
C38A C 0.6204(8) 0.3802(7) 0.8654(3) 0.063(2) Uani 1 1 d . . .
H38A H 0.6164 0.3164 0.8715 0.075 Uiso 1 1 calc R . .
C39A C 0.6938(9) 0.4078(9) 0.8867(3) 0.085(3) Uani 1 1 d . . .
H39A H 0.7388 0.3627 0.9066 0.102 Uiso 1 1 calc R . .
C40A C 0.6995(10) 0.5015(9) 0.8784(4) 0.088(3) Uani 1 1 d . . .
H40A H 0.7472 0.5215 0.8929 0.106 Uiso 1 1 calc R . .
C41A C 0.6342(11) 0.5661(8) 0.8484(4) 0.089(4) Uani 1 1 d . . .
H41A H 0.6392 0.6296 0.8425 0.107 Uiso 1 1 calc R . .
C42A C 0.5624(9) 0.5398(7) 0.8270(3) 0.069(3) Uani 1 1 d . . .
H42A H 0.5193 0.5853 0.8068 0.082 Uiso 1 1 calc R . .
C43A C 0.3107(8) 0.4681(6) 0.8288(3) 0.055(2) Uani 1 1 d . . .
C44A C 0.2843(9) 0.5348(7) 0.8579(3) 0.073(3) Uani 1 1 d . . .
H44A H 0.3432 0.5520 0.8669 0.088 Uiso 1 1 calc R . .
C45A C 0.1705(12) 0.5774(8) 0.8743(4) 0.095(4) Uani 1 1 d . . .
H45A H 0.1539 0.6206 0.8950 0.114 Uiso 1 1 calc R . .
C47A C 0.1069(10) 0.4890(10) 0.8313(4) 0.097(4) Uani 1 1 d . . .
H47A H 0.0465 0.4735 0.8226 0.116 Uiso 1 1 calc R . .
C46A C 0.0845(12) 0.5560(10) 0.8601(5) 0.111(5) Uani 1 1 d . . .
H46A H 0.0080 0.5875 0.8702 0.134 Uiso 1 1 calc R . .
C48A C 0.2219(8) 0.4437(8) 0.8149(3) 0.073(3) Uani 1 1 d . . .
H48A H 0.2385 0.3981 0.7952 0.088 Uiso 1 1 calc R . .
C49A C 0.4433(7) 0.2210(6) 0.7242(2) 0.045(2) Uani 1 1 d . . .
O49A O 0.3578(5) 0.2915(4) 0.73514(19) 0.0630(16) Uani 1 1 d . . .
N50A N 0.4295(6) 0.1434(5) 0.7077(2) 0.0506(17) Uani 1 1 d . . .
C50A C 0.5225(9) 0.0489(7) 0.7009(3) 0.078(3) Uani 1 1 d . . .
H50A H 0.4923 0.0062 0.6889 0.117 Uiso 1 1 calc R . .
H50B H 0.5533 0.0170 0.7269 0.117 Uiso 1 1 calc R . .
H50C H 0.5833 0.0613 0.6823 0.117 Uiso 1 1 calc R . .
C1 C 0.3152(8) 0.1533(7) 0.6951(2) 0.054(2) Uani 1 1 d . . .
H1A H 0.3272 0.1149 0.6715 0.065 Uiso 1 1 calc R . .
H1B H 0.2757 0.2230 0.6857 0.065 Uiso 1 1 calc R . .
C52A C 0.2354(9) 0.1205(7) 0.7275(3) 0.061(2) Uani 1 1 d . . .
O52A O 0.1470(8) 0.1140(7) 0.7179(2) 0.119(3) Uani 1 1 d . . .
N53A N 0.2641(6) 0.1031(6) 0.7664(2) 0.064(2) Uani 1 1 d . . .
H53A H 0.3298 0.1062 0.7713 0.077 Uiso 1 1 calc R . .
C2 C 0.1893(8) 0.0783(7) 0.8020(3) 0.065(3) Uani 1 1 d . . .
H2C H 0.1170 0.0804 0.7920 0.078 Uiso 1 1 calc R . .
H2D H 0.1704 0.1283 0.8216 0.078 Uiso 1 1 calc R . .
I1B I 0.17337(5) 0.42656(4) 0.387304(16) 0.05049(16) Uani 1 1 d . . .
I2B I 0.01616(4) 0.26962(4) 0.446996(16) 0.04548(15) Uani 1 1 d . . .
Pd1B Pd 0.17849(5) 0.33769(4) 0.466539(18) 0.03918(16) Uani 1 1 d . . .
Pd2B Pd 0.09194(5) 0.28659(4) 0.367797(18) 0.03963(16) Uani 1 1 d . . .
P1B P 0.31983(18) 0.38956(15) 0.48366(6) 0.0415(5) Uani 1 1 d . . .
P2B P 0.15277(18) 0.29854(15) 0.29972(6) 0.0419(5) Uani 1 1 d . . .
C1B C 0.1665(7) 0.2761(6) 0.5255(3) 0.046(2) Uani 1 1 d . A .
C2B C 0.1028(7) 0.3388(7) 0.5552(3) 0.053(2) Uani 1 1 d . . .
H2B H 0.0703 0.4073 0.5480 0.064 Uiso 1 1 calc R . .
C3B C 0.0867(8) 0.3000(8) 0.5965(3) 0.065(3) Uani 1 1 d . . .
H3B H 0.0453 0.3432 0.6163 0.078 Uiso 1 1 calc R . .
C4B C 0.1310(8) 0.2005(9) 0.6074(3) 0.067(3) Uani 1 1 d . . .
H4B H 0.1190 0.1747 0.6346 0.080 Uiso 1 1 calc R . .
C5B C 0.1942(9) 0.1377(8) 0.5777(3) 0.074(3) Uani 1 1 d . A .
H5B H 0.2264 0.0693 0.5852 0.088 Uiso 1 1 calc R . .
C6B C 0.2111(8) 0.1753(7) 0.5360(3) 0.058(2) Uani 1 1 d D . .
C7B C 0.3316(6) 0.3924(6) 0.5385(2) 0.0402(18) Uani 1 1 d . . .
C8B C 0.3850(7) 0.3028(6) 0.5626(3) 0.048(2) Uani 1 1 d . . .
H8B H 0.4207 0.2437 0.5500 0.058 Uiso 1 1 calc R . .
C9B C 0.3849(8) 0.3020(7) 0.6045(3) 0.058(2) Uani 1 1 d . . .
H9B H 0.4196 0.2420 0.6202 0.070 Uiso 1 1 calc R . .
C10B C 0.3348(8) 0.3878(8) 0.6236(3) 0.063(3) Uani 1 1 d . . .
H10B H 0.3356 0.3861 0.6522 0.076 Uiso 1 1 calc R . .
C11B C 0.2831(9) 0.4766(7) 0.6007(3) 0.069(3) Uani 1 1 d . . .
H11B H 0.2496 0.5353 0.6138 0.083 Uiso 1 1 calc R . .
C12B C 0.2807(7) 0.4792(6) 0.5585(2) 0.054(2) Uani 1 1 d . . .
H12B H 0.2447 0.5395 0.5432 0.064 Uiso 1 1 calc R . .
C13B C 0.2967(7) 0.5174(6) 0.4603(2) 0.0412(19) Uani 1 1 d . . .
C14B C 0.1863(7) 0.5881(6) 0.4659(2) 0.048(2) Uani 1 1 d . . .
H14B H 0.1282 0.5705 0.4822 0.058 Uiso 1 1 calc R . .
C15B C 0.1623(8) 0.6849(6) 0.4474(3) 0.054(2) Uani 1 1 d . . .
H15B H 0.0891 0.7327 0.4522 0.065 Uiso 1 1 calc R . .
C16B C 0.2466(10) 0.7104(8) 0.4220(3) 0.081(3) Uani 1 1 d . . .
H16B H 0.2310 0.7750 0.4091 0.098 Uiso 1 1 calc R . .
C17B C 0.3540(10) 0.6383(9) 0.4160(3) 0.082(3) Uani 1 1 d . . .
H17B H 0.4112 0.6553 0.3989 0.099 Uiso 1 1 calc R . .
C18B C 0.3808(8) 0.5424(7) 0.4342(3) 0.061(3) Uani 1 1 d . . .
H18B H 0.4541 0.4950 0.4290 0.074 Uiso 1 1 calc R . .
C19B C 0.4655(7) 0.3172(6) 0.4649(2) 0.046(2) Uani 1 1 d . . .
C20B C 0.5622(7) 0.3300(7) 0.4788(3) 0.062(2) Uani 1 1 d . . .
H20B H 0.5514 0.3723 0.4995 0.074 Uiso 1 1 calc R . .
C21B C 0.6747(8) 0.2806(8) 0.4622(3) 0.076(3) Uani 1 1 d . . .
H21B H 0.7379 0.2907 0.4716 0.092 Uiso 1 1 calc R . .
C22B C 0.6914(10) 0.2191(9) 0.4332(3) 0.083(3) Uani 1 1 d . . .
H22B H 0.7668 0.1865 0.4224 0.100 Uiso 1 1 calc R . .
C23B C 0.6015(10) 0.2022(8) 0.4188(3) 0.084(3) Uani 1 1 d . . .
H23B H 0.6154 0.1587 0.3984 0.101 Uiso 1 1 calc R . .
C24B C 0.4866(8) 0.2513(7) 0.4350(3) 0.064(3) Uani 1 1 d . . .
H24B H 0.4248 0.2392 0.4254 0.077 Uiso 1 1 calc R . .
C25B C 0.0201(7) 0.1876(6) 0.3565(2) 0.0442(19) Uani 1 1 d . A .
C26B C -0.0898(7) 0.2238(7) 0.3425(3) 0.059(2) Uani 1 1 d . . .
H26B H -0.1287 0.2924 0.3384 0.071 Uiso 1 1 calc R . .
C27B C -0.1430(9) 0.1578(9) 0.3344(3) 0.079(3) Uani 1 1 d . . .
H27B H -0.2166 0.1836 0.3242 0.095 Uiso 1 1 calc R . .
C28B C -0.0916(12) 0.0578(10) 0.3407(4) 0.094(4) Uani 1 1 d . . .
H28B H -0.1274 0.0149 0.3342 0.113 Uiso 1 1 calc R . .
C29B C 0.0149(11) 0.0212(8) 0.3570(3) 0.083(3) Uani 1 1 d . A .
H29B H 0.0488 -0.0473 0.3638 0.100 Uiso 1 1 calc R . .
C30B C 0.0742(8) 0.0850(6) 0.3638(3) 0.060(2) Uani 1 1 d D . .
C31B C 0.1074(7) 0.2320(6) 0.2650(2) 0.0441(19) Uani 1 1 d . . .
C32B C 0.0167(8) 0.2779(7) 0.2399(3) 0.067(3) Uani 1 1 d . . .
H32B H -0.0223 0.3466 0.2393 0.080 Uiso 1 1 calc R . .
C33B C -0.0158(10) 0.2224(10) 0.2157(3) 0.095(4) Uani 1 1 d . . .
H33B H -0.0748 0.2543 0.1978 0.114 Uiso 1 1 calc R . .
C34B C 0.0375(12) 0.1196(10) 0.2173(4) 0.093(4) Uani 1 1 d . . .
H34B H 0.0125 0.0822 0.2016 0.111 Uiso 1 1 calc R . .
C35B C 0.1260(10) 0.0742(8) 0.2420(3) 0.077(3) Uani 1 1 d . . .
H35B H 0.1637 0.0053 0.2427 0.093 Uiso 1 1 calc R . .
C36B C 0.1609(8) 0.1286(7) 0.2660(3) 0.065(3) Uani 1 1 d . . .
H36B H 0.2213 0.0961 0.2832 0.078 Uiso 1 1 calc R . .
C37B C 0.0992(7) 0.4288(6) 0.2786(3) 0.046(2) Uani 1 1 d . . .
C38B C -0.0136(8) 0.4856(7) 0.2910(3) 0.072(3) Uani 1 1 d . . .
H38B H -0.0592 0.4571 0.3093 0.087 Uiso 1 1 calc R . .
C39B C -0.0589(11) 0.5868(9) 0.2758(4) 0.098(4) Uani 1 1 d . . .
H39B H -0.1336 0.6260 0.2849 0.117 Uiso 1 1 calc R . .
C40B C 0.0058(12) 0.6271(8) 0.2481(4) 0.097(4) Uani 1 1 d . . .
H40B H -0.0262 0.6938 0.2379 0.116 Uiso 1 1 calc R . .
C41B C 0.1147(12) 0.5741(8) 0.2348(4) 0.097(4) Uani 1 1 d . . .
H41B H 0.1583 0.6034 0.2159 0.117 Uiso 1 1 calc R . .
C42B C 0.1624(8) 0.4719(7) 0.2504(3) 0.071(3) Uani 1 1 d . . .
H42B H 0.2376 0.4338 0.2413 0.085 Uiso 1 1 calc R . .
C43B C 0.3104(7) 0.2547(6) 0.2883(3) 0.046(2) Uani 1 1 d . . .
C44B C 0.3583(7) 0.2350(7) 0.2490(3) 0.058(2) Uani 1 1 d . . .
H44B H 0.3095 0.2444 0.2279 0.070 Uiso 1 1 calc R . .
C45B C 0.4769(10) 0.2017(7) 0.2399(3) 0.074(3) Uani 1 1 d . . .
H45B H 0.5075 0.1895 0.2128 0.089 Uiso 1 1 calc R . .
C46B C 0.5503(8) 0.1867(8) 0.2710(4) 0.073(3) Uani 1 1 d . . .
H46B H 0.6307 0.1650 0.2653 0.088 Uiso 1 1 calc R . .
C47B C 0.5031(8) 0.2040(8) 0.3100(3) 0.075(3) Uani 1 1 d . . .
H47B H 0.5522 0.1940 0.3312 0.090 Uiso 1 1 calc R . .
C48B C 0.3843(7) 0.2361(7) 0.3195(3) 0.058(2) Uani 1 1 d . . .
H48B H 0.3541 0.2451 0.3468 0.070 Uiso 1 1 calc R . .
C49' C 0.282(2) 0.1065(12) 0.5067(5) 0.057(5) Uani 0.691(9) 1 d PD A 1
O49' O 0.3644(9) 0.1205(7) 0.4866(4) 0.082(4) Uani 0.691(9) 1 d P A 1
N50' N 0.2523(10) 0.0262(8) 0.4995(4) 0.054(3) Uani 0.691(9) 1 d PD A 1
C50' C 0.1411(13) 0.0142(10) 0.5151(5) 0.076(5) Uani 0.691(9) 1 d P A 1
H50D H 0.1383 -0.0463 0.5064 0.115 Uiso 0.691(9) 1 calc PR A 1
H50E H 0.0781 0.0702 0.5043 0.115 Uiso 0.691(9) 1 calc PR A 1
H50F H 0.1343 0.0107 0.5449 0.115 Uiso 0.691(9) 1 calc PR A 1
C1' C 0.3350(17) -0.0512(14) 0.4748(7) 0.068(6) Uani 0.691(9) 1 d PD A 1
H1'1 H 0.4125 -0.0517 0.4783 0.082 Uiso 0.691(9) 1 calc PR A 1
H1'2 H 0.3312 -0.1151 0.4872 0.082 Uiso 0.691(9) 1 calc PR A 1
C52' C 0.3245(13) -0.0470(12) 0.4303(5) 0.057(4) Uani 0.691(9) 1 d PD A 1
O52' O 0.3915(9) -0.1029(7) 0.4086(4) 0.091(4) Uani 0.691(9) 1 d P A 1
N53' N 0.2265(11) 0.0282(9) 0.4155(4) 0.075(4) Uani 0.691(9) 1 d PD A 1
H53' H 0.1765 0.0662 0.4323 0.090 Uiso 0.691(9) 1 calc PR A 1
C2' C 0.209(2) 0.0422(13) 0.3724(6) 0.069(6) Uani 0.691(9) 1 d PD A 1
H2'1 H 0.2455 -0.0212 0.3605 0.083 Uiso 0.691(9) 1 calc PR A 1
H2'2 H 0.2460 0.0883 0.3587 0.083 Uiso 0.691(9) 1 calc PR A 1
C49" C 0.172(4) 0.039(3) 0.3889(14) 0.064(14) Uiso 0.309(9) 1 d PD A 2
O49" O 0.252(3) 0.059(2) 0.3699(12) 0.077(12) Uiso 0.309(9) 1 d P A 2
N50" N 0.174(2) -0.0236(19) 0.4229(8) 0.060(7) Uiso 0.309(9) 1 d PD A 2
C50" C 0.074(3) -0.033(3) 0.4485(11) 0.079(10) Uiso 0.309(9) 1 d P A 2
C1" C 0.287(4) -0.081(3) 0.4389(14) 0.094(15) Uiso 0.309(9) 1 d PD A 2
C52" C 0.340(6) -0.021(5) 0.465(2) 0.11(3) Uiso 0.309(9) 1 d PD A 2
O52" O 0.449(2) -0.064(2) 0.4680(8) 0.104(9) Uiso 0.309(9) 1 d P A 2
N53" N 0.273(3) 0.058(3) 0.4825(12) 0.080(12) Uiso 0.309(9) 1 d PD A 2
C2" C 0.328(6) 0.104(6) 0.508(2) 0.11(4) Uiso 0.309(9) 1 d PD A 2

loop_
_atom_site_aniso_label
_atom_site_aniso_U_11
_atom_site_aniso_U_22
_atom_site_aniso_U_33
_atom_site_aniso_U_23
_atom_site_aniso_U_13
_atom_site_aniso_U_12
I1A 0.0554(4) 0.0411(3) 0.0667(4) -0.0004(3) 0.0074(3) -0.0190(3)
I2A 0.0843(5) 0.0593(4) 0.0471(4) -0.0049(3) 0.0028(3) -0.0339(3)
Pd1A 0.0505(4) 0.0454(4) 0.0483(4) 0.0010(3) 0.0015(3) -0.0186(3)
Pd2A 0.0520(4) 0.0384(3) 0.0411(4) 0.0016(3) -0.0048(3) -0.0185(3)
P1A 0.0546(14) 0.0601(15) 0.0484(14) -0.0015(11) 0.0011(11) -0.0204(12)
P2A 0.0507(13) 0.0383(12) 0.0508(14) 0.0005(10) -0.0077(11) -0.0149(11)
C1A 0.053(5) 0.055(6) 0.055(6) -0.006(4) 0.010(4) -0.028(5)
C2A 0.058(6) 0.056(6) 0.057(6) 0.005(5) 0.009(4) -0.019(5)
C3A 0.086(8) 0.035(5) 0.100(9) -0.007(5) 0.024(7) -0.024(5)
C4A 0.079(8) 0.077(8) 0.093(9) -0.022(7) 0.011(7) -0.044(7)
C5A 0.049(6) 0.086(8) 0.072(7) -0.018(6) 0.010(5) -0.033(6)
C6A 0.050(5) 0.058(6) 0.047(5) -0.010(4) 0.015(4) -0.027(5)
C7A 0.039(5) 0.094(8) 0.043(5) 0.006(5) -0.001(4) -0.019(5)
C8A 0.053(6) 0.104(9) 0.082(8) -0.024(6) 0.002(5) -0.036(6)
C9A 0.071(8) 0.132(11) 0.114(10) -0.052(9) 0.009(7) -0.055(8)
C10A 0.057(9) 0.23(2) 0.109(12) -0.082(14) -0.016(7) -0.023(12)
C11A 0.105(12) 0.179(17) 0.072(9) -0.043(11) -0.024(8) 0.015(12)
C12A 0.074(8) 0.133(11) 0.069(8) -0.014(7) -0.026(6) -0.020(8)
C13A 0.051(6) 0.076(7) 0.071(7) -0.016(6) 0.008(5) -0.016(5)
C14A 0.114(10) 0.090(9) 0.087(9) -0.028(7) 0.028(7) -0.037(8)
C15A 0.161(15) 0.116(13) 0.149(15) -0.059(12) 0.067(12) -0.054(12)
C16A 0.137(14) 0.076(10) 0.23(2) -0.070(13) 0.063(14) -0.030(10)
C17A 0.134(13) 0.071(9) 0.188(17) -0.017(10) 0.053(12) -0.026(9)
C18A 0.094(9) 0.075(8) 0.119(11) -0.013(8) 0.027(8) -0.015(7)
C19A 0.057(6) 0.076(6) 0.037(5) 0.003(4) -0.004(4) -0.023(5)
C20A 0.072(7) 0.105(8) 0.062(7) 0.012(6) -0.015(5) -0.040(6)
C21A 0.090(9) 0.161(13) 0.084(9) 0.035(9) -0.039(7) -0.065(9)
C22A 0.121(11) 0.144(12) 0.073(8) 0.056(8) -0.022(8) -0.050(10)
C23A 0.089(9) 0.161(13) 0.084(9) 0.044(9) -0.011(7) -0.066(9)
C24A 0.065(7) 0.100(8) 0.065(7) 0.018(6) 0.002(5) -0.033(6)
C25A 0.049(5) 0.037(4) 0.056(6) 0.003(4) 0.001(4) -0.025(4)
C26A 0.063(6) 0.049(5) 0.048(5) 0.000(4) 0.006(4) -0.022(5)
C27A 0.052(6) 0.057(6) 0.093(8) -0.005(5) 0.000(5) -0.028(5)
C28A 0.073(7) 0.079(7) 0.070(7) -0.017(6) 0.024(6) -0.039(6)
C29A 0.079(7) 0.067(6) 0.042(5) -0.006(4) 0.002(5) -0.030(5)
C30A 0.060(6) 0.037(5) 0.045(5) 0.004(4) 0.001(4) -0.024(4)
C31A 0.052(5) 0.034(4) 0.059(5) 0.002(4) -0.004(4) -0.018(4)
C32A 0.075(7) 0.056(6) 0.068(7) 0.014(5) -0.011(5) -0.026(5)
C33A 0.084(8) 0.079(8) 0.091(9) 0.008(7) 0.006(7) -0.035(7)
C34A 0.140(12) 0.084(8) 0.051(7) 0.009(6) -0.012(7) -0.060(9)
C35A 0.108(10) 0.089(9) 0.080(8) 0.028(7) -0.027(7) -0.033(8)
C36A 0.063(7) 0.060(6) 0.082(8) 0.017(6) -0.010(6) -0.015(5)
C37A 0.048(5) 0.047(5) 0.049(5) -0.009(4) -0.006(4) -0.014(4)
C38A 0.071(6) 0.058(6) 0.069(6) -0.001(5) -0.021(5) -0.030(5)
C39A 0.079(8) 0.093(8) 0.096(9) -0.006(7) -0.048(6) -0.033(7)
C40A 0.097(9) 0.093(9) 0.095(9) -0.017(7) -0.024(7) -0.050(7)
C41A 0.125(10) 0.073(7) 0.095(9) -0.010(7) -0.015(8) -0.064(8)
C42A 0.089(7) 0.059(6) 0.068(7) 0.004(5) -0.012(6) -0.039(6)
C43A 0.058(6) 0.042(5) 0.057(6) 0.006(4) -0.003(4) -0.012(4)
C44A 0.077(7) 0.059(6) 0.083(8) -0.005(6) 0.012(6) -0.030(6)
C45A 0.107(11) 0.072(8) 0.096(9) -0.019(7) 0.024(8) -0.024(8)
C47A 0.052(7) 0.105(10) 0.124(11) 0.033(9) -0.013(7) -0.028(7)
C46A 0.076(10) 0.081(9) 0.144(14) -0.006(9) 0.029(9) 0.000(8)
C48A 0.053(6) 0.077(7) 0.090(8) 0.005(6) -0.012(5) -0.025(6)
C49A 0.054(6) 0.049(5) 0.032(5) 0.003(4) 0.000(4) -0.020(5)
O49A 0.058(4) 0.055(4) 0.075(4) -0.012(3) -0.008(3) -0.015(3)
N50A 0.060(5) 0.044(4) 0.050(4) -0.001(3) 0.002(3) -0.023(4)
C50A 0.077(7) 0.057(6) 0.101(8) -0.020(6) 0.014(6) -0.027(6)
C1 0.075(6) 0.066(6) 0.038(5) -0.003(4) -0.013(4) -0.041(5)
C52A 0.077(7) 0.076(7) 0.041(6) -0.006(5) -0.004(5) -0.041(6)
O52A 0.134(7) 0.219(10) 0.063(5) 0.014(5) -0.025(5) -0.138(8)
N53A 0.065(5) 0.090(6) 0.046(5) 0.008(4) -0.001(4) -0.043(5)
C2 0.063(6) 0.081(7) 0.055(6) -0.006(5) -0.001(5) -0.030(6)
I1B 0.0689(4) 0.0477(3) 0.0453(3) -0.0046(3) -0.0068(3) -0.0319(3)
I2B 0.0401(3) 0.0536(3) 0.0491(3) -0.0120(3) 0.0023(2) -0.0232(3)
Pd1B 0.0408(4) 0.0399(3) 0.0417(4) -0.0047(3) -0.0026(3) -0.0196(3)
Pd2B 0.0384(3) 0.0394(3) 0.0443(4) -0.0086(3) -0.0038(3) -0.0156(3)
P1B 0.0398(12) 0.0438(12) 0.0456(13) -0.0076(10) -0.0001(9) -0.0198(10)
P2B 0.0413(12) 0.0406(12) 0.0450(13) -0.0066(10) -0.0062(9) -0.0138(10)
C1B 0.043(5) 0.050(5) 0.054(5) 0.000(4) -0.004(4) -0.028(4)
C2B 0.041(5) 0.071(6) 0.057(6) -0.005(5) -0.004(4) -0.030(5)
C3B 0.062(6) 0.098(8) 0.045(6) -0.016(5) 0.003(5) -0.038(6)
C4B 0.069(7) 0.102(9) 0.042(6) 0.008(6) -0.009(5) -0.048(7)
C5B 0.102(8) 0.066(7) 0.057(7) 0.025(5) -0.021(6) -0.040(6)
C6B 0.065(6) 0.055(6) 0.061(6) 0.001(5) -0.014(5) -0.029(5)
C7B 0.042(5) 0.046(5) 0.040(5) -0.004(4) 0.000(4) -0.027(4)
C8B 0.039(5) 0.051(5) 0.054(6) -0.008(4) 0.001(4) -0.016(4)
C9B 0.055(6) 0.062(6) 0.055(6) 0.014(5) -0.009(5) -0.022(5)
C10B 0.070(6) 0.083(7) 0.038(5) 0.000(5) -0.004(5) -0.028(6)
C11B 0.100(8) 0.057(6) 0.052(6) -0.019(5) -0.008(5) -0.023(6)
C12B 0.069(6) 0.056(6) 0.040(5) -0.003(4) -0.009(4) -0.024(5)
C13B 0.045(5) 0.048(5) 0.039(5) -0.005(4) -0.003(4) -0.026(4)
C14B 0.044(5) 0.052(5) 0.054(5) -0.003(4) 0.000(4) -0.026(4)
C15B 0.058(6) 0.047(5) 0.059(6) -0.004(4) -0.013(5) -0.019(5)
C16B 0.084(8) 0.080(8) 0.090(8) 0.033(6) -0.025(7) -0.049(7)
C17B 0.069(7) 0.097(8) 0.092(8) 0.037(7) -0.010(6) -0.057(7)
C18B 0.052(6) 0.073(6) 0.060(6) 0.021(5) -0.003(4) -0.032(5)
C19B 0.042(5) 0.056(5) 0.044(5) -0.007(4) 0.004(4) -0.022(4)
C20B 0.045(6) 0.067(6) 0.076(7) -0.007(5) 0.005(5) -0.027(5)
C21B 0.047(6) 0.094(8) 0.087(8) -0.001(7) 0.002(5) -0.029(6)
C22B 0.059(7) 0.103(9) 0.072(8) -0.013(7) 0.001(6) -0.009(6)
C23B 0.080(8) 0.088(8) 0.065(7) -0.035(6) 0.003(6) 0.001(7)
C24B 0.058(6) 0.081(7) 0.053(6) -0.016(5) -0.006(5) -0.019(5)
C25B 0.039(5) 0.052(5) 0.046(5) -0.009(4) -0.003(4) -0.020(4)
C26B 0.051(6) 0.065(6) 0.068(6) -0.009(5) -0.002(5) -0.026(5)
C27B 0.064(7) 0.104(9) 0.092(8) -0.020(7) -0.006(6) -0.052(7)
C28B 0.109(10) 0.111(10) 0.104(9) -0.039(8) 0.004(8) -0.084(9)
C29B 0.128(10) 0.067(7) 0.076(8) -0.012(6) 0.000(7) -0.060(7)
C30B 0.072(7) 0.046(6) 0.067(6) -0.014(5) -0.004(5) -0.022(5)
C31B 0.052(5) 0.045(5) 0.040(5) -0.007(4) 0.002(4) -0.023(4)
C32B 0.070(7) 0.060(6) 0.072(7) -0.007(5) -0.027(5) -0.018(5)
C33B 0.101(9) 0.114(10) 0.084(8) -0.001(7) -0.045(7) -0.047(8)
C34B 0.117(10) 0.097(9) 0.093(9) -0.034(7) -0.020(8) -0.061(8)
C35B 0.098(9) 0.067(7) 0.075(8) -0.024(6) 0.010(6) -0.037(6)
C36B 0.066(6) 0.057(6) 0.072(7) -0.015(5) -0.015(5) -0.016(5)
C37B 0.047(5) 0.041(5) 0.052(5) 0.000(4) -0.013(4) -0.017(4)
C38B 0.060(7) 0.051(6) 0.087(8) 0.010(5) -0.005(5) -0.002(5)
C39B 0.086(9) 0.070(8) 0.110(10) 0.009(7) -0.004(7) -0.001(7)
C40B 0.100(10) 0.044(6) 0.131(12) 0.014(7) -0.044(9) -0.002(7)
C41B 0.106(10) 0.058(7) 0.128(11) 0.039(7) -0.038(8) -0.035(7)
C42B 0.054(6) 0.057(6) 0.099(8) -0.003(6) -0.005(5) -0.018(5)
C43B 0.041(5) 0.043(5) 0.054(5) -0.008(4) 0.005(4) -0.016(4)
C44B 0.045(5) 0.072(6) 0.056(6) -0.002(5) 0.001(4) -0.020(5)
C45B 0.087(8) 0.073(7) 0.060(7) -0.020(5) 0.014(6) -0.024(6)
C46B 0.043(6) 0.084(7) 0.094(9) -0.017(6) 0.003(6) -0.025(5)
C47B 0.049(6) 0.096(8) 0.084(8) -0.029(6) -0.008(5) -0.022(6)
C48B 0.043(5) 0.075(6) 0.055(6) -0.023(5) -0.003(4) -0.014(5)
C49' 0.078(15) 0.041(9) 0.047(11) 0.010(7) 0.003(10) -0.021(9)
O49' 0.071(7) 0.056(6) 0.103(9) -0.001(6) 0.028(7) -0.016(5)
N50' 0.049(7) 0.039(7) 0.070(9) -0.013(6) -0.001(6) -0.010(6)
C50' 0.086(11) 0.064(9) 0.091(12) -0.006(8) -0.021(9) -0.036(9)
C1' 0.066(12) 0.036(9) 0.094(15) -0.001(10) 0.001(9) -0.011(9)
C52' 0.037(8) 0.059(9) 0.067(11) 0.000(8) -0.003(7) -0.010(8)
O52' 0.081(8) 0.066(7) 0.102(9) -0.028(6) 0.001(6) 0.010(6)
N53' 0.064(8) 0.070(8) 0.075(9) -0.020(7) -0.009(7) 0.003(7)
C2' 0.100(19) 0.031(9) 0.064(14) -0.002(8) 0.000(14) -0.009(11)

loop_
_atom_type_symbol
_atom_type_description
_atom_type_scat_dispersion_real
_atom_type_scat_dispersion_imag
_atom_type_scat_source
C C .0033 .0016 'International Tables Vol C Tables 4.2.6.8 and 6.1.1.4'
H H .0000 .0000 'International Tables Vol C Tables 4.2.6.8 and 6.1.1.4'
I I -.4742 1.8119 'International Tables Vol C Tables 4.2.6.8 and 6.1.1.4'
N N .0061 .0033 'International Tables Vol C Tables 4.2.6.8 and 6.1.1.4'
O O .0106 .0060 'International Tables Vol C Tables 4.2.6.8 and 6.1.1.4'
P P .1023 .0942 'International Tables Vol C Tables 4.2.6.8 and 6.1.1.4'
Pd Pd -.9988 1.0072 'International Tables Vol C Tables 4.2.6.8 and 6.1.1.4'

loop_
_geom_angle_atom_site_label_1
_geom_angle_atom_site_label_2
_geom_angle_atom_site_label_3
_geom_angle
Pd2A I1A Pd1A 86.61(3)
Pd1A I2A Pd2A 84.14(2)
C1A Pd1A P1A 84.0(2)
C1A Pd1A I1A 88.0(2)
P1A Pd1A I1A 169.38(7)
C1A Pd1A I2A 175.5(2)
P1A Pd1A I2A 100.56(7)
I1A Pd1A I2A 87.45(3)
C25A Pd2A P2A 87.1(2)
C25A Pd2A I1A 90.5(2)
P2A Pd2A I1A 174.12(6)
C25A Pd2A I2A 171.7(2)
P2A Pd2A I2A 96.13(6)
I1A Pd2A I2A 87.03(2)
C19A P1A C7A 105.9(4)
C19A P1A C13A 103.3(5)
C7A P1A C13A 101.1(4)
C19A P1A Pd1A 107.9(3)
C7A P1A Pd1A 117.8(3)
C13A P1A Pd1A 119.3(3)
C37A P2A C43A 106.0(4)
C37A P2A C31A 103.2(4)
C43A P2A C31A 104.6(4)
C37A P2A Pd2A 111.4(3)
C43A P2A Pd2A 108.5(3)
C31A P2A Pd2A 122.0(3)
C2A C1A C6A 118.6(8)
C2A C1A Pd1A 119.9(7)
C6A C1A Pd1A 121.4(6)
C1A C2A C3A 119.4(9)
C1A C2A H2A 120.3
C3A C2A H2A 120.3
C4A C3A C2A 119.5(9)
C4A C3A H3A 120.2
C2A C3A H3A 120.2
C5A C4A C3A 120.9(10)
C5A C4A H4A 119.5
C3A C4A H4A 119.5
C4A C5A C6A 121.3(10)
C4A C5A H5A 119.3
C6A C5A H5A 119.3
C5A C6A C1A 120.2(9)
C5A C6A C2 119.4(9)
C1A C6A C2 120.4(8)
C12A C7A C8A 118.4(10)
C12A C7A P1A 117.8(9)
C8A C7A P1A 123.6(7)
C9A C8A C7A 122.0(11)
C9A C8A H8A 119.0
C7A C8A H8A 119.0
C8A C9A C10A 118.7(13)
C8A C9A H9A 120.6
C10A C9A H9A 120.6
C11A C10A C9A 120.1(14)
C11A C10A H10A 120.0
C9A C10A H10A 120.0
C10A C11A C12A 121.5(15)
C10A C11A H11A 119.3
C12A C11A H11A 119.3
C11A C12A C7A 119.1(13)
C11A C12A H12A 120.4
C7A C12A H12A 120.4
C14A C13A C18A 119.2(10)
C14A C13A P1A 121.5(9)
C18A C13A P1A 119.1(8)
C13A C14A C15A 120.3(12)
C13A C14A H14A 119.8
C15A C14A H14A 119.8
C16A C15A C14A 118.9(14)
C16A C15A H15A 120.6
C14A C15A H15A 120.6
C15A C16A C17A 122.8(14)
C15A C16A H16A 118.6
C17A C16A H16A 118.6
C16A C17A C18A 118.4(14)
C16A C17A H17A 120.8
C18A C17A H17A 120.8
C17A C18A C13A 120.3(12)
C17A C18A H18A 119.9
C13A C18A H18A 119.9
C24A C19A C20A 118.1(9)
C24A C19A P1A 125.2(7)
C20A C19A P1A 116.7(7)
C19A C20A C21A 119.6(10)
C19A C20A H20A 120.2
C21A C20A H20A 120.2
C22A C21A C20A 120.2(11)
C22A C21A H21A 119.9
C20A C21A H21A 119.9
C23A C22A C21A 120.5(11)
C23A C22A H22A 119.8
C21A C22A H22A 119.8
C22A C23A C24A 119.1(11)
C22A C23A H23A 120.5
C24A C23A H23A 120.5
C23A C24A C19A 122.3(10)
C23A C24A H24A 118.8
C19A C24A H24A 118.8
C30A C25A C26A 118.2(8)
C30A C25A Pd2A 123.4(6)
C26A C25A Pd2A 118.3(6)
C27A C26A C25A 122.3(9)
C27A C26A H26A 118.8
C25A C26A H26A 118.8
C26A C27A C28A 120.1(9)
C26A C27A H27A 120.0
C28A C27A H27A 120.0
C29A C28A C27A 118.6(9)
C29A C28A H28A 120.7
C27A C28A H28A 120.7
C28A C29A C30A 121.5(9)
C28A C29A H29A 119.3
C30A C29A H29A 119.3
C25A C30A C29A 119.0(8)
C25A C30A C49A 121.8(7)
C29A C30A C49A 119.0(8)
C32A C31A C36A 119.4(8)
C32A C31A P2A 118.1(7)
C36A C31A P2A 122.5(7)
C31A C32A C33A 120.9(9)
C31A C32A H32A 119.5
C33A C32A H32A 119.5
C34A C33A C32A 119.3(11)
C34A C33A H33A 120.4
C32A C33A H33A 120.4
C33A C34A C35A 120.5(10)
C33A C34A H34A 119.8
C35A C34A H34A 119.8
C34A C35A C36A 119.4(11)
C34A C35A H35A 120.3
C36A C35A H35A 120.3
C31A C36A C35A 120.5(10)
C31A C36A H36A 119.7
C35A C36A H36A 119.7
C38A C37A C42A 116.6(8)
C38A C37A P2A 120.8(6)
C42A C37A P2A 122.6(7)
C37A C38A C39A 122.4(9)
C37A C38A H38A 118.8
C39A C38A H38A 118.8
C40A C39A C38A 119.5(10)
C40A C39A H39A 120.3
C38A C39A H39A 120.3
C39A C40A C41A 119.3(10)
C39A C40A H40A 120.3
C41A C40A H40A 120.3
C42A C41A C40A 121.8(10)
C42A C41A H41A 119.1
C40A C41A H41A 119.1
C41A C42A C37A 120.4(9)
C41A C42A H42A 119.8
C37A C42A H42A 119.8
C44A C43A C48A 119.5(9)
C44A C43A P2A 123.2(8)
C48A C43A P2A 117.3(7)
C43A C44A C45A 120.7(11)
C43A C44A H44A 119.6
C45A C44A H44A 119.6
C46A C45A C44A 119.7(12)
C46A C45A H45A 120.1
C44A C45A H45A 120.1
C46A C47A C48A 119.6(12)
C46A C47A H47A 120.2
C48A C47A H47A 120.2
C45A C46A C47A 121.5(12)
C45A C46A H46A 119.2
C47A C46A H46A 119.2
C43A C48A C47A 118.9(11)
C43A C48A H48A 120.6
C47A C48A H48A 120.6
O49A C49A N50A 120.3(8)
O49A C49A C30A 121.9(7)
N50A C49A C30A 117.8(8)
C49A N50A C50A 124.4(7)
C49A N50A C1 119.7(7)
C50A N50A C1 115.9(7)
N50A C50A H50A 109.5
N50A C50A H50B 109.5
H50A C50A H50B 109.5
N50A C50A H50C 109.5
H50A C50A H50C 109.5
H50B C50A H50C 109.5
N50A C1 C52A 116.6(7)
N50A C1 H1A 108.1
C52A C1 H1A 108.1
N50A C1 H1B 108.1
C52A C1 H1B 108.1
H1A C1 H1B 107.3
O52A C52A N53A 122.1(9)
O52A C52A C1 120.1(8)
N53A C52A C1 117.8(8)
C52A N53A C2 123.7(8)
C52A N53A H53A 118.1
C2 N53A H53A 118.1
N53A C2 C6A 112.0(7)
N53A C2 H2C 109.2
C6A C2 H2C 109.2
N53A C2 H2D 109.2
C6A C2 H2D 109.2
H2C C2 H2D 107.9
Pd2B I1B Pd1B 86.70(2)
Pd2B I2B Pd1B 88.82(2)
C1B Pd1B P1B 89.3(2)
C1B Pd1B I2B 89.7(2)
P1B Pd1B I2B 177.96(6)
C1B Pd1B I1B 174.9(2)
P1B Pd1B I1B 94.53(6)
I2B Pd1B I1B 86.57(2)
C25B Pd2B P2B 89.3(2)
C25B Pd2B I2B 88.9(2)
P2B Pd2B I2B 178.15(6)
C25B Pd2B I1B 175.3(2)
P2B Pd2B I1B 94.31(5)
I2B Pd2B I1B 87.46(2)
C19B P1B C7B 103.9(4)
C19B P1B C13B 105.0(4)
C7B P1B C13B 105.6(3)
C19B P1B Pd1B 114.6(3)
C7B P1B Pd1B 117.0(2)
C13B P1B Pd1B 109.6(2)
C31B P2B C37B 104.8(4)
C31B P2B C43B 101.8(4)
C37B P2B C43B 106.1(4)
C31B P2B Pd2B 117.9(3)
C37B P2B Pd2B 109.6(3)
C43B P2B Pd2B 115.5(3)
C6B C1B C2B 119.5(8)
C6B C1B Pd1B 122.6(7)
C2B C1B Pd1B 117.8(6)
C1B C2B C3B 120.6(9)
C1B C2B H2B 119.7
C3B C2B H2B 119.7
C4B C3B C2B 120.6(9)
C4B C3B H3B 119.7
C2B C3B H3B 119.7
C3B C4B C5B 118.9(9)
C3B C4B H4B 120.6
C5B C4B H4B 120.6
C4B C5B C6B 121.3(9)
C4B C5B H5B 119.3
C6B C5B H5B 119.3
C1B C6B C5B 119.1(9)
C1B C6B C49' 122.0(10)
C5B C6B C49' 118.8(10)
C1B C6B C2" 120(3)
C5B C6B C2" 116(3)
C49' C6B C2" 19(3)
C12B C7B C8B 118.1(7)
C12B C7B P1B 122.3(6)
C8B C7B P1B 119.3(6)
C9B C8B C7B 120.2(8)
C9B C8B H8B 119.9
C7B C8B H8B 119.9
C10B C9B C8B 121.0(8)
C10B C9B H9B 119.5
C8B C9B H9B 119.5
C9B C10B C11B 120.0(8)
C9B C10B H10B 120.0
C11B C10B H10B 120.0
C10B C11B C12B 120.1(9)
C10B C11B H11B 119.9
C12B C11B H11B 119.9
C11B C12B C7B 120.6(8)
C11B C12B H12B 119.7
C7B C12B H12B 119.7
C18B C13B C14B 119.6(8)
C18B C13B P1B 122.4(7)
C14B C13B P1B 117.7(6)
C15B C14B C13B 120.3(7)
C15B C14B H14B 119.9
C13B C14B H14B 119.9
C16B C15B C14B 120.2(9)
C16B C15B H15B 119.9
C14B C15B H15B 119.9
C17B C16B C15B 118.3(9)
C17B C16B H16B 120.9
C15B C16B H16B 120.9
C18B C17B C16B 122.9(9)
C18B C17B H17B 118.5
C16B C17B H17B 118.5
C17B C18B C13B 118.7(9)
C17B C18B H18B 120.7
C13B C18B H18B 120.7
C24B C19B C20B 117.2(8)
C24B C19B P1B 122.3(6)
C20B C19B P1B 120.5(6)
C21B C20B C19B 121.1(9)
C21B C20B H20B 119.4
C19B C20B H20B 119.4
C22B C21B C20B 120.0(10)
C22B C21B H21B 120.0
C20B C21B H21B 120.0
C21B C22B C23B 121.8(10)
C21B C22B H22B 119.1
C23B C22B H22B 119.1
C22B C23B C24B 119.5(10)
C22B C23B H23B 120.2
C24B C23B H23B 120.2
C19B C24B C23B 120.3(9)
C19B C24B H24B 119.8
C23B C24B H24B 119.8
C26B C25B C30B 118.7(8)
C26B C25B Pd2B 118.2(6)
C30B C25B Pd2B 123.1(6)
C25B C26B C27B 120.1(9)
C25B C26B H26B 119.9
C27B C26B H26B 119.9
C28B C27B C26B 122.2(10)
C28B C27B H27B 118.9
C26B C27B H27B 118.9
C27B C28B C29B 118.1(10)
C27B C28B H28B 121.0
C29B C28B H28B 121.0
C28B C29B C30B 121.4(10)
C28B C29B H29B 119.3
C30B C29B H29B 119.3
C25B C30B C29B 119.3(9)
C25B C30B C49" 124(2)
C29B C30B C49" 115(2)
C25B C30B C2' 118.6(10)
C29B C30B C2' 121.3(11)
C49" C30B C2' 24.9(15)
C32B C31B C36B 118.3(8)
C32B C31B P2B 123.0(6)
C36B C31B P2B 118.5(6)
C33B C32B C31B 119.9(9)
C33B C32B H32B 120.0
C31B C32B H32B 120.0
C32B C33B C34B 121.0(10)
C32B C33B H33B 119.5
C34B C33B H33B 119.5
C35B C34B C33B 119.2(10)
C35B C34B H34B 120.4
C33B C34B H34B 120.4
C34B C35B C36B 120.5(10)
C34B C35B H35B 119.7
C36B C35B H35B 119.7
C35B C36B C31B 120.9(9)
C35B C36B H36B 119.5
C31B C36B H36B 119.5
C42B C37B C38B 118.8(8)
C42B C37B P2B 123.8(7)
C38B C37B P2B 117.3(7)
C37B C38B C39B 119.6(10)
C37B C38B H38B 120.2
C39B C38B H38B 120.2
C40B C39B C38B 120.2(11)
C40B C39B H39B 119.9
C38B C39B H39B 119.9
C41B C40B C39B 122.0(11)
C41B C40B H40B 119.0
C39B C40B H40B 119.0
C40B C41B C42B 118.4(11)
C40B C41B H41B 120.8
C42B C41B H41B 120.8
C37B C42B C41B 121.0(10)
C37B C42B H42B 119.5
C41B C42B H42B 119.5
C44B C43B C48B 118.2(8)
C44B C43B P2B 121.1(7)
C48B C43B P2B 120.6(6)
C43B C44B C45B 121.8(9)
C43B C44B H44B 119.1
C45B C44B H44B 119.1
C44B C45B C46B 119.6(9)
C44B C45B H45B 120.2
C46B C45B H45B 120.2
C47B C46B C45B 118.7(9)
C47B C46B H46B 120.7
C45B C46B H46B 120.7
C46B C47B C48B 121.9(10)
C46B C47B H47B 119.1
C48B C47B H47B 119.1
C43B C48B C47B 119.7(9)
C43B C48B H48B 120.2
C47B C48B H48B 120.2
O49' C49' N50' 118.7(15)
O49' C49' C6B 120.9(15)
N50' C49' C6B 120.3(17)
C49' N50' C50' 123.1(13)
C49' N50' C1' 119.1(15)
C50' N50' C1' 117.8(13)
N50' C50' H50D 109.5
N50' C50' H50E 109.5
H50D C50' H50E 109.5
N50' C50' H50F 109.5
H50D C50' H50F 109.5
H50E C50' H50F 109.5
C52' C1' N50' 120.3(15)
C52' C1' H1'1 107.3
N50' C1' H1'1 107.3
C52' C1' H1'2 107.3
N50' C1' H1'2 107.3
H1'1 C1' H1'2 106.9
O52' C52' N53' 121.7(14)
O52' C52' C1' 123.5(14)
N53' C52' C1' 114.7(14)
C52' N53' C2' 120.0(14)
C52' N53' H53' 120.0
C2' N53' H53' 120.0
N53' C2' C30B 112.4(17)
N53' C2' H2'1 109.1
C30B C2' H2'1 109.1
N53' C2' H2'2 109.1
C30B C2' H2'2 109.1
H2'1 C2' H2'2 107.9
O49" C49" N50" 129(4)
O49" C49" C30B 105(4)
N50" C49" C30B 125(3)
C49" N50" C50" 127(3)
C49" N50" C1" 117(3)
C50" N50" C1" 115(3)
N50" C1" C52" 115(4)
O52" C52" N53" 127(6)
O52" C52" C1" 112(5)
N53" C52" C1" 121(6)
C52" N53" C2" 117(5)
N53" C2" C6B 101(4)

loop_
_geom_bond_atom_site_label_1
_geom_bond_atom_site_label_2
_geom_bond_distance
I1A Pd2A 2.6551(8)
I1A Pd1A 2.6739(9)
I2A Pd1A 2.7078(9)
I2A Pd2A 2.7469(8)
Pd1A C1A 2.005(8)
Pd1A P1A 2.274(2)
Pd2A C25A 2.007(8)
Pd2A P2A 2.275(2)
P1A C19A 1.816(9)
P1A C7A 1.818(9)
P1A C13A 1.831(10)
P2A C37A 1.810(8)
P2A C43A 1.830(9)
P2A C31A 1.830(8)
C1A C2A 1.387(11)
C1A C6A 1.405(12)
C2A C3A 1.427(12)
C2A H2A 0.9300
C3A C4A 1.362(14)
C3A H3A 0.9300
C4A C5A 1.345(13)
C4A H4A 0.9300
C5A C6A 1.372(12)
C5A H5A 0.9300
C6A C2 1.504(12)
C7A C12A 1.385(14)
C7A C8A 1.388(13)
C8A C9A 1.354(13)
C8A H8A 0.9300
C9A C10A 1.379(19)
C9A H9A 0.9300
C10A C11A 1.36(2)
C10A H10A 0.9300
C11A C12A 1.369(18)
C11A H11A 0.9300
C12A H12A 0.9300
C13A C14A 1.361(14)
C13A C18A 1.403(14)
C14A C15A 1.396(17)
C14A H14A 0.9300
C15A C16A 1.35(2)
C15A H15A 0.9300
C16A C17A 1.36(2)
C16A H16A 0.9300
C17A C18A 1.377(16)
C17A H17A 0.9300
C18A H18A 0.9300
C19A C24A 1.372(12)
C19A C20A 1.375(12)
C20A C21A 1.392(14)
C20A H20A 0.9300
C21A C22A 1.367(15)
C21A H21A 0.9300
C22A C23A 1.352(15)
C22A H22A 0.9300
C23A C24A 1.369(14)
C23A H23A 0.9300
C24A H24A 0.9300
C25A C30A 1.384(11)
C25A C26A 1.384(11)
C26A C27A 1.362(12)
C26A H26A 0.9300
C27A C28A 1.384(13)
C27A H27A 0.9300
C28A C29A 1.373(12)
C28A H28A 0.9300
C29A C30A 1.407(11)
C29A H29A 0.9300
C30A C49A 1.497(11)
C31A C32A 1.358(12)
C31A C36A 1.363(11)
C32A C33A 1.396(13)
C32A H32A 0.9300
C33A C34A 1.352(15)
C33A H33A 0.9300
C34A C35A 1.377(15)
C34A H34A 0.9300
C35A C36A 1.386(13)
C35A H35A 0.9300
C36A H36A 0.9300
C37A C38A 1.383(11)
C37A C42A 1.409(11)
C38A C39A 1.386(12)
C38A H38A 0.9300
C39A C40A 1.365(14)
C39A H39A 0.9300
C40A C41A 1.371(14)
C40A H40A 0.9300
C41A C42A 1.361(13)
C41A H41A 0.9300
C42A H42A 0.9300
C43A C44A 1.364(12)
C43A C48A 1.394(12)
C44A C45A 1.388(14)
C44A H44A 0.9300
C45A C46A 1.344(17)
C45A H45A 0.9300
C47A C46A 1.364(17)
C47A C48A 1.406(14)
C47A H47A 0.9300
C46A H46A 0.9300
C48A H48A 0.9300
C49A O49A 1.228(9)
C49A N50A 1.366(10)
N50A C50A 1.455(11)
N50A C1 1.462(10)
C50A H50A 0.9600
C50A H50B 0.9600
C50A H50C 0.9600
C1 C52A 1.506(11)
C1 H1A 0.9700
C1 H1B 0.9700
C52A O52A 1.202(10)
C52A N53A 1.323(10)
N53A C2 1.485(10)
N53A H53A 0.8600
C2 H2C 0.9700
C2 H2D 0.9700
I1B Pd2B 2.7088(7)
I1B Pd1B 2.7276(8)
I2B Pd2B 2.6538(8)
I2B Pd1B 2.6792(7)
Pd1B C1B 2.022(8)
Pd1B P1B 2.266(2)
Pd2B C25B 2.008(7)
Pd2B P2B 2.264(2)
P1B C19B 1.806(8)
P1B C7B 1.815(8)
P1B C13B 1.831(8)
P2B C31B 1.815(8)
P2B C37B 1.819(8)
P2B C43B 1.825(8)
C1B C6B 1.367(11)
C1B C2B 1.383(11)
C2B C3B 1.408(11)
C2B H2B 0.9300
C3B C4B 1.353(13)
C3B H3B 0.9300
C4B C5B 1.381(13)
C4B H4B 0.9300
C5B C6B 1.418(12)
C5B H5B 0.9300
C6B C49' 1.445(19)
C6B C2" 1.68(7)
C7B C12B 1.388(11)
C7B C8B 1.402(10)
C8B C9B 1.361(11)
C8B H8B 0.9300
C9B C10B 1.361(12)
C9B H9B 0.9300
C10B C11B 1.371(12)
C10B H10B 0.9300
C11B C12B 1.374(11)
C11B H11B 0.9300
C12B H12B 0.9300
C13B C18B 1.384(10)
C13B C14B 1.386(10)
C14B C15B 1.385(11)
C14B H14B 0.9300
C15B C16B 1.378(12)
C15B H15B 0.9300
C16B C17B 1.371(14)
C16B H16B 0.9300
C17B C18B 1.367(12)
C17B H17B 0.9300
C18B H18B 0.9300
C19B C24B 1.383(11)
C19B C20B 1.398(11)
C20B C21B 1.394(12)
C20B H20B 0.9300
C21B C22B 1.324(14)
C21B H21B 0.9300
C22B C23B 1.355(14)
C22B H22B 0.9300
C23B C24B 1.412(13)
C23B H23B 0.9300
C24B H24B 0.9300
C25B C26B 1.374(11)
C25B C30B 1.385(11)
C26B C27B 1.392(12)
C26B H26B 0.9300
C27B C28B 1.347(15)
C27B H27B 0.9300
C28B C29B 1.369(15)
C28B H28B 0.9300
C29B C30B 1.408(12)
C29B H29B 0.9300
C30B C49" 1.44(5)
C30B C2' 1.59(2)
C31B C32B 1.377(11)
C31B C36B 1.392(11)
C32B C33B 1.369(13)
C32B H32B 0.9300
C33B C34B 1.383(15)
C33B H33B 0.9300
C34B C35B 1.348(14)
C34B H34B 0.9300
C35B C36B 1.368(12)
C35B H35B 0.9300
C36B H36B 0.9300
C37B C42B 1.367(11)
C37B C38B 1.382(12)
C38B C39B 1.404(13)
C38B H38B 0.9300
C39B C40B 1.348(15)
C39B H39B 0.9300
C40B C41B 1.339(16)
C40B H40B 0.9300
C41B C42B 1.423(13)
C41B H41B 0.9300
C42B H42B 0.9300
C43B C44B 1.365(11)
C43B C48B 1.378(11)
C44B C45B 1.375(12)
C44B H44B 0.9300
C45B C46B 1.379(13)
C45B H45B 0.9300
C46B C47B 1.351(13)
C46B H46B 0.9300
C47B C48B 1.380(12)
C47B H47B 0.9300
C48B H48B 0.9300
C49' O49' 1.21(3)
C49' N50' 1.38(2)
N50' C50' 1.467(17)
N50' C1' 1.47(2)
C50' H50D 0.9600
C50' H50E 0.9600
C50' H50F 0.9600
C1' C52' 1.46(2)
C1' H1'1 0.9700
C1' H1'2 0.9700
C52' O52' 1.170(16)
C52' N53' 1.390(17)
N53' C2' 1.42(2)
N53' H53' 0.8600
C2' H2'1 0.9700
C2' H2'2 0.9700
C49" O49" 1.20(5)
C49" N50" 1.33(4)
N50" C50" 1.44(4)
N50" C1" 1.46(4)
C1" C52" 1.62(7)
C52" O52" 1.28(7)
C52" N53" 1.30(6)
N53" C2" 1.47(7)

loop_
_platon_squeeze_void_nr
_platon_squeeze_void_average_x
_platon_squeeze_void_average_y
_platon_squeeze_void_average_z
_platon_squeeze_void_volume
_platon_squeeze_void_count_electrons
1 0.106 0.658 0.325 13.7 1.8
2 0.500 0.500 0.000 594.3 110.4
3 0.471 -0.027 0.611 20.5 4.9
4 0.528 0.027 0.389 20.5 4.9
5 0.894 0.342 0.675 13.8 1.5
